data_4103104
loop_
_publ_author_name
'Balakrishna R. Bhogala'
'Burjor Captain'
'Anand Parthasarathy'
'V. Ramamurthy'

_publ_section_title
;
 Thiourea as a Template for Photodimerization of Azastilbenes
;
_journal_name_full 'Journal of the American Chemical Society'
_journal_page_first 13434
_journal_page_last 13442
_journal_paper_doi 10.1021/ja105166d
_journal_volume 132
_journal_year 2010
_chemical_formula_moiety 2(CH4N2S),2(C14H13N)
_chemical_formula_sum 'C30 H34 N6 S2'
_chemical_formula_weight 542.75
_chemical_name_systematic
;

  Thiourea - 1-(4-pyridyl)-2-(4-tolyl)ethylene (2:2 co-crystal)

;
_space_group_IT_number 14
_symmetry_cell_setting monoclinic
_symmetry_space_group_name_Hall '-P 2ybc'
_symmetry_space_group_name_H-M 'P 1 21/c 1'
_atom_sites_solution_hydrogens geom
_atom_sites_solution_primary direct
_atom_sites_solution_secondary difmap
_audit_creation_method SHELXL-97
_cell_angle_alpha 90.00
_cell_angle_beta 95.2380(10)
_cell_angle_gamma 90.00
_cell_formula_units_Z 4
_cell_length_a 30.3481(14)
_cell_length_b 8.5791(4)
_cell_length_c 11.2687(5)
_cell_measurement_reflns_used 6356
_cell_measurement_temperature 296(2)
_cell_measurement_theta_max 29.13
_cell_measurement_theta_min 2.36
_cell_volume 2921.7(2)
_computing_cell_refinement 'SAINT+  V7.46A (Bruker, 2007)'
_computing_data_collection 'APEX2 v2.2-0 (Bruker, 2007)'
_computing_data_reduction 'SAINT+  V7.46A (Bruker, 2007)'
_computing_molecular_graphics 'XSHELL v4.02 (Bruker, 2000)'
_computing_publication_material 'XCIF v6.12 (Bruker, 2001)'
_computing_structure_refinement 'SHELXL-97 (Sheldrick, 1997)'
_computing_structure_solution 'SHELXS-97 (Sheldrick, 1990)'
_diffrn_ambient_temperature 296(2)
_diffrn_measured_fraction_theta_full 0.999
_diffrn_measured_fraction_theta_max 0.999
_diffrn_measurement_device_type 'Bruker SMART APEX2 CCD diffractometer'
_diffrn_measurement_method 'omega scans'
_diffrn_radiation_monochromator graphite
_diffrn_radiation_source 'fine-focus sealed tube'
_diffrn_radiation_type MoK\a
_diffrn_radiation_wavelength 0.71073
_diffrn_reflns_av_R_equivalents 0.0281
_diffrn_reflns_av_sigmaI/netI 0.0213
_diffrn_reflns_limit_h_max 37
_diffrn_reflns_limit_h_min -37
_diffrn_reflns_limit_k_max 10
_diffrn_reflns_limit_k_min -10
_diffrn_reflns_limit_l_max 13
_diffrn_reflns_limit_l_min -13
_diffrn_reflns_number 24896
_diffrn_reflns_theta_full 26.00
_diffrn_reflns_theta_max 26.00
_diffrn_reflns_theta_min 1.35
_exptl_absorpt_coefficient_mu 0.212
_exptl_absorpt_correction_T_max 0.9569
_exptl_absorpt_correction_T_min 0.9181
_exptl_absorpt_correction_type multi-scan
_exptl_absorpt_process_details '(SADABS 2007/4 Bruker)'
_exptl_crystal_colour colourless
_exptl_crystal_density_diffrn 1.234
_exptl_crystal_density_method 'not measured'
_exptl_crystal_description block
_exptl_crystal_F_000 1152
_exptl_crystal_size_max 0.41
_exptl_crystal_size_mid 0.29
_exptl_crystal_size_min 0.21
_refine_diff_density_max 0.192
_refine_diff_density_min -0.315
_refine_diff_density_rms 0.074
_refine_ls_extinction_method none
_refine_ls_goodness_of_fit_ref 1.022
_refine_ls_hydrogen_treatment constr
_refine_ls_matrix_type full
_refine_ls_number_parameters 439
_refine_ls_number_reflns 5740
_refine_ls_number_restraints 72
_refine_ls_restrained_S_all 1.017
_refine_ls_R_factor_all 0.0654
_refine_ls_R_factor_gt 0.0457
_refine_ls_shift/su_max 0.001
_refine_ls_shift/su_mean 0.000
_refine_ls_structure_factor_coef Fsqd
_refine_ls_weighting_details 'calc w=1/[\s^2^(Fo^2^)+(0.0652P)^2^+0.5080P] where P=(Fo^2^+2Fc^2^)/3'
_refine_ls_weighting_scheme calc
_refine_ls_wR_factor_gt 0.1140
_refine_ls_wR_factor_ref 0.1293
_reflns_number_gt 4135
_reflns_number_total 5740
_reflns_threshold_expression >2sigma(I)
_cod_data_source_file ja105166d_si_008.cif
_cod_data_source_block co-crystal_7c
_cod_database_code 4103104

loop_
_symmetry_equiv_pos_as_xyz
'x, y, z'
'-x, y+1/2, -z+1/2'
'-x, -y, -z'
'x, -y-1/2, z-1/2'

loop_
_atom_site_label
_atom_site_type_symbol
_atom_site_fract_x
_atom_site_fract_y
_atom_site_fract_z
_atom_site_U_iso_or_equiv
_atom_site_adp_type
_atom_site_occupancy
_atom_site_symmetry_multiplicity
_atom_site_calc_flag
_atom_site_refinement_flags
_atom_site_disorder_assembly
_atom_site_disorder_group
S1 S -0.010294(15) 0.38292(5) 0.78828(4) 0.06260(17) Uani 1 1 d . . .
C2 C 0.01958(5) 0.38416(19) 0.66869(15) 0.0485(4) Uani 1 1 d . . .
N3 N 0.03558(5) 0.51477(18) 0.62712(14) 0.0709(5) Uani 1 1 d . . .
H3A H 0.0509 0.5121 0.5666 0.085 Uiso 1 1 calc R . .
H3B H 0.0307 0.6023 0.6607 0.085 Uiso 1 1 calc R . .
N4 N 0.02850(5) 0.25349(17) 0.61235(13) 0.0632(4) Uani 1 1 d . . .
H4A H 0.0440 0.2567 0.5521 0.076 Uiso 1 1 calc R . .
H4B H 0.0188 0.1657 0.6361 0.076 Uiso 1 1 calc R . .
S5 S 0.505291(16) 0.82063(5) 0.70279(4) 0.06130(16) Uani 1 1 d . . .
C6 C 0.47857(5) 0.8232(2) 0.82859(14) 0.0492(4) Uani 1 1 d . . .
N7 N 0.46944(5) 0.69200(18) 0.88441(13) 0.0642(4) Uani 1 1 d . . .
H7A H 0.4558 0.6956 0.9480 0.077 Uiso 1 1 calc R . .
H7B H 0.4772 0.6036 0.8569 0.077 Uiso 1 1 calc R . .
N8 N 0.46579(5) 0.95436(18) 0.87571(13) 0.0670(4) Uani 1 1 d . . .
H8A H 0.4523 0.9523 0.9395 0.080 Uiso 1 1 calc R . .
H8B H 0.4710 1.0420 0.8427 0.080 Uiso 1 1 calc R . .
N9A N 0.1084(4) 0.4155(16) 0.4679(14) 0.071(2) Uani 0.505(2) 1 d PD A 1
C10A C 0.1500(4) 0.451(3) 0.5088(14) 0.0727(15) Uani 0.505(2) 1 d PD A 1
H10A H 0.1548 0.4896 0.5861 0.087 Uiso 0.505(2) 1 calc PR A 1
C11A C 0.1858(3) 0.4356(12) 0.4440(6) 0.0591(12) Uani 0.505(2) 1 d PD A 1
H11A H 0.2134 0.4716 0.4748 0.071 Uiso 0.505(2) 1 calc PR A 1
C12A C 0.18101(18) 0.3663(10) 0.3331(5) 0.0485(11) Uani 0.505(2) 1 d PD A 1
C13A C 0.1393(3) 0.311(3) 0.2962(12) 0.0686(14) Uani 0.505(2) 1 d PD A 1
H13A H 0.1348 0.2509 0.2275 0.082 Uiso 0.505(2) 1 calc PR A 1
C14A C 0.1041(3) 0.346(3) 0.3624(17) 0.077(3) Uani 0.505(2) 1 d PD A 1
H14A H 0.0758 0.3191 0.3306 0.093 Uiso 0.505(2) 1 calc PR A 1
C15A C 0.21814(11) 0.3441(5) 0.2602(3) 0.0590(7) Uani 0.505(2) 1 d PD A 1
H15A H 0.2132 0.2759 0.1963 0.071 Uiso 0.505(2) 1 calc PR A 1
C16A C 0.25750(11) 0.4086(5) 0.2740(3) 0.0580(7) Uani 0.505(2) 1 d PD A 1
H16A H 0.2623 0.4764 0.3382 0.070 Uiso 0.505(2) 1 calc PR A 1
C17A C 0.29474(18) 0.3879(11) 0.2018(6) 0.0461(12) Uani 0.505(2) 1 d PD A 1
C18A C 0.3350(2) 0.4555(16) 0.2353(9) 0.0657(13) Uani 0.505(2) 1 d PD A 1
H18A H 0.3382 0.5175 0.3032 0.079 Uiso 0.505(2) 1 calc PR A 1
C19A C 0.3711(3) 0.433(3) 0.1703(16) 0.074(2) Uani 0.505(2) 1 d PD A 1
H19A H 0.3977 0.4829 0.1945 0.088 Uiso 0.505(2) 1 calc PR A 1
C20A C 0.3685(3) 0.3394(12) 0.0703(11) 0.0540(16) Uani 0.505(2) 1 d PD A 1
C21A C 0.3276(5) 0.280(4) 0.032(2) 0.069(3) Uani 0.505(2) 1 d PD A 1
H21A H 0.3241 0.2220 -0.0375 0.083 Uiso 0.505(2) 1 calc PR A 1
C22A C 0.2911(4) 0.306(3) 0.0968(14) 0.0631(12) Uani 0.505(2) 1 d PD A 1
H22A H 0.2637 0.2657 0.0680 0.076 Uiso 0.505(2) 1 calc PR A 1
C23A C 0.4069(4) 0.328(3) -0.0074(17) 0.093(3) Uani 0.505(2) 1 d PD A 1
H23A H 0.3984 0.2650 -0.0760 0.140 Uiso 0.505(2) 1 calc PR A 1
H23B H 0.4319 0.2817 0.0375 0.140 Uiso 0.505(2) 1 calc PR A 1
H23C H 0.4147 0.4306 -0.0327 0.140 Uiso 0.505(2) 1 calc PR A 1
N9B N 0.1051(4) 0.3709(17) 0.4705(14) 0.071(2) Uani 0.495(2) 1 d PD A 2
C10B C 0.1395(4) 0.448(3) 0.5245(14) 0.0727(15) Uani 0.495(2) 1 d PD A 2
H10B H 0.1357 0.4970 0.5966 0.087 Uiso 0.495(2) 1 calc PR A 2
C11B C 0.1800(3) 0.4606(13) 0.4804(7) 0.0591(12) Uani 0.495(2) 1 d PD A 2
H11B H 0.2032 0.5103 0.5252 0.071 Uiso 0.495(2) 1 calc PR A 2
C12B C 0.18681(17) 0.3996(10) 0.3700(6) 0.0485(11) Uani 0.495(2) 1 d PD A 2
C13B C 0.1501(3) 0.335(3) 0.3081(13) 0.0686(14) Uani 0.495(2) 1 d PD A 2
H13B H 0.1512 0.3046 0.2293 0.082 Uiso 0.495(2) 1 calc PR A 2
C14B C 0.1112(3) 0.316(3) 0.3634(17) 0.077(3) Uani 0.495(2) 1 d PD A 2
H14B H 0.0881 0.2616 0.3224 0.093 Uiso 0.495(2) 1 calc PR A 2
C15B C 0.22983(12) 0.4140(5) 0.3206(3) 0.0590(7) Uani 0.495(2) 1 d PD A 2
H15B H 0.2504 0.4789 0.3619 0.071 Uiso 0.495(2) 1 calc PR A 2
C16B C 0.24258(13) 0.3465(5) 0.2257(3) 0.0580(7) Uani 0.495(2) 1 d PD A 2
H16B H 0.2216 0.2826 0.1849 0.070 Uiso 0.495(2) 1 calc PR A 2
C17B C 0.28505(18) 0.3564(12) 0.1740(6) 0.0461(12) Uani 0.495(2) 1 d PD A 2
C18B C 0.3200(2) 0.4391(16) 0.2290(10) 0.0657(13) Uani 0.495(2) 1 d PD A 2
H18B H 0.3167 0.4893 0.3007 0.079 Uiso 0.495(2) 1 calc PR A 2
C19B C 0.3601(3) 0.449(3) 0.1797(16) 0.074(2) Uani 0.495(2) 1 d PD A 2
H19B H 0.3834 0.5026 0.2204 0.088 Uiso 0.495(2) 1 calc PR A 2
C20B C 0.3660(3) 0.3811(12) 0.0710(11) 0.0540(16) Uani 0.495(2) 1 d PD A 2
C21B C 0.3313(5) 0.297(4) 0.017(2) 0.069(3) Uani 0.495(2) 1 d PD A 2
H21B H 0.3343 0.2489 -0.0557 0.083 Uiso 0.495(2) 1 calc PR A 2
C22B C 0.2918(4) 0.281(3) 0.0701(15) 0.0631(12) Uani 0.495(2) 1 d PD A 2
H22B H 0.2695 0.2174 0.0341 0.076 Uiso 0.495(2) 1 calc PR A 2
C23B C 0.4122(4) 0.372(3) 0.0272(18) 0.093(3) Uani 0.495(2) 1 d PD A 2
H23D H 0.4307 0.4506 0.0658 0.140 Uiso 0.495(2) 1 calc PR A 2
H23E H 0.4101 0.3876 -0.0575 0.140 Uiso 0.495(2) 1 calc PR A 2
H23F H 0.4247 0.2708 0.0457 0.140 Uiso 0.495(2) 1 calc PR A 2
N24A N 0.3942(8) 0.866(7) 0.033(3) 0.0815(18) Uani 0.573(2) 1 d PD B 1
C25A C 0.3555(5) 0.797(4) -0.0007(19) 0.0793(14) Uani 0.573(2) 1 d PD B 1
H25A H 0.3535 0.7384 -0.0703 0.095 Uiso 0.573(2) 1 calc PR B 1
C26A C 0.3185(3) 0.8082(15) 0.0611(8) 0.0649(13) Uani 0.573(2) 1 d PD B 1
H26A H 0.2923 0.7604 0.0316 0.078 Uiso 0.573(2) 1 calc PR B 1
C27A C 0.32045(17) 0.8902(9) 0.1668(5) 0.0480(12) Uani 0.573(2) 1 d PD B 1
C28A C 0.3602(2) 0.9616(16) 0.2017(10) 0.0672(13) Uani 0.573(2) 1 d PD B 1
H28A H 0.3631 1.0202 0.2715 0.081 Uiso 0.573(2) 1 calc PR B 1
C29A C 0.3955(4) 0.947(3) 0.1338(17) 0.0791(16) Uani 0.573(2) 1 d PD B 1
H29A H 0.4219 0.9966 0.1601 0.095 Uiso 0.573(2) 1 calc PR B 1
C30A C 0.28228(10) 0.9077(4) 0.2369(3) 0.0597(7) Uani 0.573(2) 1 d PD B 1
H30A H 0.2850 0.9823 0.2970 0.072 Uiso 0.573(2) 1 calc PR B 1
C31A C 0.24474(10) 0.8307(4) 0.2249(3) 0.0564(7) Uani 0.573(2) 1 d PD B 1
H31A H 0.2419 0.7562 0.1647 0.068 Uiso 0.573(2) 1 calc PR B 1
C32A C 0.20660(15) 0.8487(7) 0.2955(5) 0.0480(11) Uani 0.573(2) 1 d PD B 1
C33A C 0.1676(2) 0.7697(11) 0.2621(8) 0.0587(11) Uani 0.573(2) 1 d PD B 1
H33A H 0.1668 0.6995 0.1991 0.070 Uiso 0.573(2) 1 calc PR B 1
C34A C 0.12977(18) 0.7921(15) 0.3199(10) 0.0595(15) Uani 0.573(2) 1 d PD B 1
H34A H 0.1036 0.7426 0.2918 0.071 Uiso 0.573(2) 1 calc PR B 1
C35A C 0.1305(4) 0.887(2) 0.4186(15) 0.055(3) Uani 0.573(2) 1 d PD B 1
C36A C 0.1709(4) 0.952(3) 0.4599(17) 0.0718(15) Uani 0.573(2) 1 d PD B 1
H36A H 0.1734 1.0042 0.5324 0.086 Uiso 0.573(2) 1 calc PR B 1
C37A C 0.2075(3) 0.9403(13) 0.3958(9) 0.0659(12) Uani 0.573(2) 1 d PD B 1
H37A H 0.2331 0.9952 0.4209 0.079 Uiso 0.573(2) 1 calc PR B 1
C38A C 0.0908(5) 0.896(3) 0.491(2) 0.093(2) Uani 0.573(2) 1 d PD B 1
H38A H 0.0834 0.7938 0.5168 0.140 Uiso 0.573(2) 1 calc PR B 1
H38B H 0.0660 0.9391 0.4423 0.140 Uiso 0.573(2) 1 calc PR B 1
H38C H 0.0977 0.9621 0.5590 0.140 Uiso 0.573(2) 1 calc PR B 1
N24B N 0.3976(11) 0.880(10) 0.051(5) 0.0815(18) Uani 0.427(2) 1 d PD B 2
C25B C 0.3645(7) 0.799(5) -0.007(3) 0.0793(14) Uani 0.427(2) 1 d PD B 2
H25B H 0.3694 0.7536 -0.0796 0.095 Uiso 0.427(2) 1 calc PR B 2
C26B C 0.3236(4) 0.779(2) 0.0343(13) 0.0649(13) Uani 0.427(2) 1 d PD B 2
H26B H 0.3024 0.7173 -0.0075 0.078 Uiso 0.427(2) 1 calc PR B 2
C27B C 0.3143(2) 0.8518(13) 0.1375(9) 0.0480(12) Uani 0.427(2) 1 d PD B 2
C28B C 0.3480(4) 0.936(2) 0.1972(13) 0.0672(13) Uani 0.427(2) 1 d PD B 2
H28B H 0.3433 0.9868 0.2680 0.081 Uiso 0.427(2) 1 calc PR B 2
C29B C 0.3887(5) 0.946(5) 0.152(3) 0.0791(16) Uani 0.427(2) 1 d PD B 2
H29B H 0.4110 1.0020 0.1947 0.095 Uiso 0.427(2) 1 calc PR B 2
C30B C 0.27151(15) 0.8332(6) 0.1864(4) 0.0597(7) Uani 0.427(2) 1 d PD B 2
H30B H 0.2523 0.7614 0.1477 0.072 Uiso 0.427(2) 1 calc PR B 2
C31B C 0.25687(14) 0.9047(5) 0.2775(4) 0.0564(7) Uani 0.427(2) 1 d PD B 2
H31B H 0.2765 0.9748 0.3169 0.068 Uiso 0.427(2) 1 calc PR B 2
C32B C 0.2138(2) 0.8903(11) 0.3265(8) 0.0480(11) Uani 0.427(2) 1 d PD B 2
C33B C 0.1799(3) 0.7991(16) 0.2763(11) 0.0587(11) Uani 0.427(2) 1 d PD B 2
H33B H 0.1831 0.7478 0.2049 0.070 Uiso 0.427(2) 1 calc PR B 2
C34B C 0.1409(3) 0.782(2) 0.3306(14) 0.0595(15) Uani 0.427(2) 1 d PD B 2
H34B H 0.1194 0.7136 0.2982 0.071 Uiso 0.427(2) 1 calc PR B 2
C35B C 0.1333(5) 0.865(4) 0.431(2) 0.055(3) Uani 0.427(2) 1 d PD B 2
C36B C 0.1656(6) 0.972(4) 0.473(2) 0.0718(15) Uani 0.427(2) 1 d PD B 2
H36B H 0.1598 1.0423 0.5322 0.086 Uiso 0.427(2) 1 calc PR B 2
C37B C 0.2061(4) 0.974(2) 0.4260(13) 0.0659(12) Uani 0.427(2) 1 d PD B 2
H37B H 0.2288 1.0349 0.4631 0.079 Uiso 0.427(2) 1 calc PR B 2
C38B C 0.0877(7) 0.870(5) 0.477(3) 0.093(2) Uani 0.427(2) 1 d PD B 2
H38D H 0.0740 0.9682 0.4570 0.140 Uiso 0.427(2) 1 calc PR B 2
H38E H 0.0905 0.8557 0.5614 0.140 Uiso 0.427(2) 1 calc PR B 2
H38F H 0.0699 0.7873 0.4397 0.140 Uiso 0.427(2) 1 calc PR B 2

loop_
_atom_site_aniso_label
_atom_site_aniso_U_11
_atom_site_aniso_U_22
_atom_site_aniso_U_33
_atom_site_aniso_U_23
_atom_site_aniso_U_13
_atom_site_aniso_U_12
S1 0.0738(3) 0.0409(3) 0.0790(3) -0.0043(2) 0.0392(2) -0.0042(2)
C2 0.0489(9) 0.0405(9) 0.0570(9) 0.0023(7) 0.0100(7) -0.0001(7)
N3 0.0942(12) 0.0441(9) 0.0813(10) 0.0016(7) 0.0455(9) -0.0043(8)
N4 0.0848(10) 0.0432(8) 0.0665(9) -0.0030(7) 0.0339(8) 0.0004(7)
S5 0.0816(3) 0.0482(3) 0.0584(3) -0.0015(2) 0.0297(2) -0.0033(2)
C6 0.0440(8) 0.0496(10) 0.0549(9) -0.0018(8) 0.0090(7) -0.0034(7)
N7 0.0790(10) 0.0515(9) 0.0670(9) 0.0023(7) 0.0335(8) -0.0036(8)
N8 0.0851(11) 0.0509(9) 0.0705(10) -0.0033(7) 0.0376(8) -0.0008(8)
N9A 0.0747(19) 0.076(7) 0.0664(13) 0.004(4) 0.0274(12) -0.005(3)
C10A 0.079(5) 0.087(2) 0.054(4) -0.005(3) 0.017(3) 0.010(6)
C11A 0.064(2) 0.065(3) 0.048(4) -0.011(3) 0.004(3) 0.003(2)
C12A 0.0516(17) 0.055(4) 0.039(4) -0.005(2) 0.001(2) -0.0002(16)
C13A 0.063(4) 0.089(6) 0.055(3) -0.0145(18) 0.010(3) -0.017(4)
C14A 0.054(3) 0.105(9) 0.0729(14) -0.008(3) 0.008(2) -0.004(5)
C15A 0.0553(17) 0.067(2) 0.0553(19) -0.0023(13) 0.0067(14) -0.0021(14)
C16A 0.056(2) 0.061(2) 0.058(2) 0.0011(14) 0.0068(15) -0.0047(14)
C17A 0.043(2) 0.051(4) 0.043(3) -0.001(2) -0.006(2) -0.006(2)
C18A 0.055(5) 0.079(3) 0.0623(16) -0.0089(14) -0.001(4) -0.023(4)
C19A 0.047(5) 0.086(4) 0.086(3) 0.0071(18) -0.001(3) -0.014(6)
C20A 0.0527(13) 0.034(5) 0.0762(13) 0.024(3) 0.0112(11) 0.012(2)
C21A 0.066(2) 0.080(6) 0.063(4) -0.004(5) 0.0163(14) -0.003(2)
C22A 0.0519(11) 0.073(6) 0.063(6) -0.017(3) 0.002(2) -0.009(2)
C23A 0.062(3) 0.115(12) 0.107(10) 0.031(5) 0.031(5) 0.006(3)
N9B 0.0747(19) 0.076(7) 0.0664(13) 0.004(4) 0.0274(12) -0.005(3)
C10B 0.079(5) 0.087(2) 0.054(4) -0.005(3) 0.017(3) 0.010(6)
C11B 0.064(2) 0.065(3) 0.048(4) -0.011(3) 0.004(3) 0.003(2)
C12B 0.0516(17) 0.055(4) 0.039(4) -0.005(2) 0.001(2) -0.0002(16)
C13B 0.063(4) 0.089(6) 0.055(3) -0.0145(18) 0.010(3) -0.017(4)
C14B 0.054(3) 0.105(9) 0.0729(14) -0.008(3) 0.008(2) -0.004(5)
C15B 0.0553(17) 0.067(2) 0.0553(19) -0.0023(13) 0.0067(14) -0.0021(14)
C16B 0.056(2) 0.061(2) 0.058(2) 0.0011(14) 0.0068(15) -0.0047(14)
C17B 0.043(2) 0.051(4) 0.043(3) -0.001(2) -0.006(2) -0.006(2)
C18B 0.055(5) 0.079(3) 0.0623(16) -0.0089(14) -0.001(4) -0.023(4)
C19B 0.047(5) 0.086(4) 0.086(3) 0.0071(18) -0.001(3) -0.014(6)
C20B 0.0527(13) 0.034(5) 0.0762(13) 0.024(3) 0.0112(11) 0.012(2)
C21B 0.066(2) 0.080(6) 0.063(4) -0.004(5) 0.0163(14) -0.003(2)
C22B 0.0519(11) 0.073(6) 0.063(6) -0.017(3) 0.002(2) -0.009(2)
C23B 0.062(3) 0.115(12) 0.107(10) 0.031(5) 0.031(5) 0.006(3)
N24A 0.062(3) 0.120(9) 0.065(9) 0.022(5) 0.020(5) 0.012(3)
C25A 0.077(6) 0.097(2) 0.067(2) 0.001(2) 0.021(3) 0.009(6)
C26A 0.064(2) 0.071(5) 0.062(5) -0.007(2) 0.015(2) 0.000(3)
C27A 0.0452(18) 0.053(4) 0.046(3) 0.0009(19) 0.001(2) -0.0046(16)
C28A 0.054(4) 0.087(5) 0.0611(15) -0.0007(19) 0.009(3) -0.016(3)
C29A 0.052(3) 0.119(2) 0.068(6) 0.020(4) 0.011(2) -0.018(4)
C30A 0.0555(16) 0.064(2) 0.061(2) -0.0012(13) 0.0123(14) -0.0018(15)
C31A 0.0538(16) 0.058(2) 0.0581(19) 0.0016(13) 0.0097(14) -0.0008(13)
C32A 0.0452(19) 0.046(3) 0.052(3) 0.0001(17) 0.003(2) -0.0023(17)
C33A 0.059(4) 0.058(4) 0.059(2) -0.0092(17) 0.004(3) -0.013(3)
C34A 0.037(3) 0.068(2) 0.071(2) 0.0093(18) -0.007(3) 0.000(3)
C35A 0.0513(16) 0.054(5) 0.059(3) 0.022(4) 0.009(2) 0.012(3)
C36A 0.066(3) 0.076(5) 0.075(4) -0.0178(17) 0.0154(17) 0.005(4)
C37A 0.0573(13) 0.067(5) 0.074(5) -0.020(2) 0.008(2) -0.013(2)
C38A 0.064(2) 0.116(9) 0.106(6) 0.023(3) 0.034(3) 0.014(2)
N24B 0.062(3) 0.120(9) 0.065(9) 0.022(5) 0.020(5) 0.012(3)
C25B 0.077(6) 0.097(2) 0.067(2) 0.001(2) 0.021(3) 0.009(6)
C26B 0.064(2) 0.071(5) 0.062(5) -0.007(2) 0.015(2) 0.000(3)
C27B 0.0452(18) 0.053(4) 0.046(3) 0.0009(19) 0.001(2) -0.0046(16)
C28B 0.054(4) 0.087(5) 0.0611(15) -0.0007(19) 0.009(3) -0.016(3)
C29B 0.052(3) 0.119(2) 0.068(6) 0.020(4) 0.011(2) -0.018(4)
C30B 0.0555(16) 0.064(2) 0.061(2) -0.0012(13) 0.0123(14) -0.0018(15)
C31B 0.0538(16) 0.058(2) 0.0581(19) 0.0016(13) 0.0097(14) -0.0008(13)
C32B 0.0452(19) 0.046(3) 0.052(3) 0.0001(17) 0.003(2) -0.0023(17)
C33B 0.059(4) 0.058(4) 0.059(2) -0.0092(17) 0.004(3) -0.013(3)
C34B 0.037(3) 0.068(2) 0.071(2) 0.0093(18) -0.007(3) 0.000(3)
C35B 0.0513(16) 0.054(5) 0.059(3) 0.022(4) 0.009(2) 0.012(3)
C36B 0.066(3) 0.076(5) 0.075(4) -0.0178(17) 0.0154(17) 0.005(4)
C37B 0.0573(13) 0.067(5) 0.074(5) -0.020(2) 0.008(2) -0.013(2)
C38B 0.064(2) 0.116(9) 0.106(6) 0.023(3) 0.034(3) 0.014(2)

loop_
_atom_type_symbol
_atom_type_description
_atom_type_scat_dispersion_real
_atom_type_scat_dispersion_imag
_atom_type_scat_source
C C 0.0033 0.0016 'International Tables Vol C Tables 4.2.6.8 and 6.1.1.4'
H H 0.0000 0.0000 'International Tables Vol C Tables 4.2.6.8 and 6.1.1.4'
N N 0.0061 0.0033 'International Tables Vol C Tables 4.2.6.8 and 6.1.1.4'
S S 0.1246 0.1234 'International Tables Vol C Tables 4.2.6.8 and 6.1.1.4'

loop_
_geom_angle_atom_site_label_1
_geom_angle_atom_site_label_2
_geom_angle_atom_site_label_3
_geom_angle
N3 C2 N4 116.61(15)
N3 C2 S1 121.86(13)
N4 C2 S1 121.53(12)
C2 N3 H3A 120.0
C2 N3 H3B 120.0
H3A N3 H3B 120.0
C2 N4 H4A 120.0
C2 N4 H4B 120.0
H4A N4 H4B 120.0
N8 C6 N7 116.75(15)
N8 C6 S5 121.92(13)
N7 C6 S5 121.33(13)
C6 N7 H7A 120.0
C6 N7 H7B 120.0
H7A N7 H7B 120.0
C6 N8 H8A 120.0
C6 N8 H8B 120.0
H8A N8 H8B 120.0
C14A N9A C10A 115.0(7)
N9A C10A C11A 124.2(7)
N9A C10A H10A 117.9
C11A C10A H10A 117.9
C10A C11A C12A 120.1(6)
C10A C11A H11A 119.9
C12A C11A H11A 119.9
C13A C12A C11A 116.1(5)
C13A C12A C15A 121.2(5)
C11A C12A C15A 122.7(5)
C12A C13A C14A 119.5(7)
C12A C13A H13A 120.2
C14A C13A H13A 120.2
N9A C14A C13A 124.2(7)
N9A C14A H14A 117.9
C13A C14A H14A 117.9
C16A C15A C12A 128.1(4)
C16A C15A H15A 116.0
C12A C15A H15A 116.0
C15A C16A C17A 128.6(4)
C15A C16A H16A 115.7
C17A C16A H16A 115.7
C22A C17A C18A 116.9(5)
C22A C17A C16A 122.5(5)
C18A C17A C16A 120.6(5)
C17A C18A C19A 121.6(6)
C17A C18A H18A 119.2
C19A C18A H18A 119.2
C20A C19A C18A 121.4(6)
C20A C19A H19A 119.3
C18A C19A H19A 119.3
C21A C20A C19A 117.0(6)
C21A C20A C23A 121.0(7)
C19A C20A C23A 121.0(7)
C20A C21A C22A 121.2(6)
C20A C21A H21A 119.4
C22A C21A H21A 119.4
C17A C22A C21A 121.6(7)
C17A C22A H22A 119.2
C21A C22A H22A 119.2
C14B N9B C10B 115.0(7)
N9B C10B C11B 124.2(7)
N9B C10B H10B 117.9
C11B C10B H10B 117.9
C10B C11B C12B 120.6(6)
C10B C11B H11B 119.7
C12B C11B H11B 119.7
C13B C12B C11B 115.4(5)
C13B C12B C15B 123.2(5)
C11B C12B C15B 121.3(5)
C12B C13B C14B 120.1(7)
C12B C13B H13B 120.0
C14B C13B H13B 120.0
N9B C14B C13B 124.1(8)
N9B C14B H14B 117.9
C13B C14B H14B 117.9
C16B C15B C12B 127.8(4)
C16B C15B H15B 116.1
C12B C15B H15B 116.1
C15B C16B C17B 129.6(4)
C15B C16B H16B 115.2
C17B C16B H16B 115.2
C22B C17B C18B 117.4(5)
C22B C17B C16B 121.1(5)
C18B C17B C16B 121.4(5)
C17B C18B C19B 121.4(6)
C17B C18B H18B 119.3
C19B C18B H18B 119.3
C18B C19B C20B 121.3(6)
C18B C19B H19B 119.4
C20B C19B H19B 119.4
C21B C20B C19B 117.1(6)
C21B C20B C23B 121.2(7)
C19B C20B C23B 120.4(7)
C20B C21B C22B 121.3(7)
C20B C21B H21B 119.4
C22B C21B H21B 119.4
C17B C22B C21B 121.3(7)
C17B C22B H22B 119.4
C21B C22B H22B 119.4
C20B C23B H23D 109.5
C20B C23B H23E 109.5
H23D C23B H23E 109.5
C20B C23B H23F 109.5
H23D C23B H23F 109.5
H23E C23B H23F 109.5
C29A N24A C25A 115.7(6)
N24A C25A C26A 124.0(6)
N24A C25A H25A 118.0
C26A C25A H25A 118.0
C25A C26A C27A 120.0(5)
C25A C26A H26A 120.0
C27A C26A H26A 120.0
C28A C27A C26A 116.1(4)
C28A C27A C30A 120.9(4)
C26A C27A C30A 122.9(4)
C27A C28A C29A 120.4(5)
C27A C28A H28A 119.8
C29A C28A H28A 119.8
N24A C29A C28A 123.9(6)
N24A C29A H29A 118.0
C28A C29A H29A 118.0
C31A C30A C27A 127.8(3)
C31A C30A H30A 116.1
C27A C30A H30A 116.1
C30A C31A C32A 127.5(3)
C30A C31A H31A 116.2
C32A C31A H31A 116.2
C37A C32A C33A 117.1(4)
C37A C32A C31A 123.1(4)
C33A C32A C31A 119.8(4)
C34A C33A C32A 121.9(5)
C34A C33A H33A 119.0
C32A C33A H33A 119.0
C35A C34A C33A 120.6(5)
C35A C34A H34A 119.7
C33A C34A H34A 119.7
C34A C35A C36A 117.2(5)
C34A C35A C38A 120.5(6)
C36A C35A C38A 121.4(7)
C35A C36A C37A 121.6(7)
C35A C36A H36A 119.2
C37A C36A H36A 119.2
C32A C37A C36A 120.8(5)
C32A C37A H37A 119.6
C36A C37A H37A 119.6
C29B N24B C25B 115.8(8)
N24B C25B C26B 124.1(8)
N24B C25B H25B 118.0
C26B C25B H25B 118.0
C27B C26B C25B 119.7(8)
C27B C26B H26B 120.2
C25B C26B H26B 120.2
C26B C27B C28B 116.8(6)
C26B C27B C30B 122.0(7)
C28B C27B C30B 121.2(7)
C27B C28B C29B 120.0(7)
C27B C28B H28B 120.0
C29B C28B H28B 120.0
N24B C29B C28B 123.6(8)
N24B C29B H29B 118.2
C28B C29B H29B 118.2
C31B C30B C27B 128.4(5)
C31B C30B H30B 115.8
C27B C30B H30B 115.8
C30B C31B C32B 129.3(5)
C30B C31B H31B 115.4
C32B C31B H31B 115.4
C37B C32B C33B 117.3(6)
C37B C32B C31B 119.2(6)
C33B C32B C31B 123.5(6)
C32B C33B C34B 121.0(7)
C32B C33B H33B 119.5
C34B C33B H33B 119.5
C35B C34B C33B 121.5(8)
C35B C34B H34B 119.2
C33B C34B H34B 119.2
C34B C35B C36B 116.9(8)
C34B C35B C38B 120.9(9)
C36B C35B C38B 120.6(10)
C37B C36B C35B 120.5(9)
C37B C36B H36B 119.8
C35B C36B H36B 119.8
C32B C37B C36B 121.9(7)
C32B C37B H37B 119.1
C36B C37B H37B 119.1
C35B C38B H38D 109.5
C35B C38B H38E 109.5
H38D C38B H38E 109.5
C35B C38B H38F 109.5
H38D C38B H38F 109.5
H38E C38B H38F 109.5

loop_
_geom_bond_atom_site_label_1
_geom_bond_atom_site_label_2
_geom_bond_distance
S1 C2 1.6915(17)
C2 N3 1.324(2)
C2 N4 1.328(2)
N3 H3A 0.8600
N3 H3B 0.8600
N4 H4A 0.8600
N4 H4B 0.8600
S5 C6 1.6963(16)
C6 N8 1.317(2)
C6 N7 1.331(2)
N7 H7A 0.8600
N7 H7B 0.8600
N8 H8A 0.8600
N8 H8B 0.8600
N9A C14A 1.325(6)
N9A C10A 1.340(7)
C10A C11A 1.371(6)
C10A H10A 0.9300
C11A C12A 1.379(5)
C11A H11A 0.9300
C12A C13A 1.378(5)
C12A C15A 1.466(5)
C13A C14A 1.391(8)
C13A H13A 0.9300
C14A H14A 0.9300
C15A C16A 1.313(5)
C15A H15A 0.9300
C16A C17A 1.462(5)
C16A H16A 0.9300
C17A C22A 1.374(5)
C17A C18A 1.375(5)
C18A C19A 1.385(6)
C18A H18A 0.9300
C19A C20A 1.383(6)
C19A H19A 0.9300
C20A C21A 1.372(6)
C20A C23A 1.525(6)
C21A C22A 1.394(7)
C21A H21A 0.9300
C22A H22A 0.9300
C23A H23A 0.9600
C23A H23B 0.9600
C23A H23C 0.9600
N9B C14B 1.324(6)
N9B C10B 1.337(7)
C10B C11B 1.372(6)
C10B H10B 0.9300
C11B C12B 1.382(5)
C11B H11B 0.9300
C12B C13B 1.375(6)
C12B C15B 1.470(5)
C13B C14B 1.394(8)
C13B H13B 0.9300
C14B H14B 0.9300
C15B C16B 1.305(5)
C15B H15B 0.9300
C16B C17B 1.465(5)
C16B H16B 0.9300
C17B C22B 1.371(5)
C17B C18B 1.376(5)
C18B C19B 1.384(6)
C18B H18B 0.9300
C19B C20B 1.384(6)
C19B H19B 0.9300
C20B C21B 1.373(6)
C20B C23B 1.529(6)
C21B C22B 1.394(7)
C21B H21B 0.9300
C22B H22B 0.9300
C23B H23D 0.9600
C23B H23E 0.9600
C23B H23F 0.9600
N24A C29A 1.325(6)
N24A C25A 1.339(5)
C25A C26A 1.378(5)
C25A H25A 0.9300
C26A C27A 1.380(5)
C26A H26A 0.9300
C27A C28A 1.377(4)
C27A C30A 1.468(4)
C28A C29A 1.380(5)
C28A H28A 0.9300
C29A H29A 0.9300
C30A C31A 1.313(4)
C30A H30A 0.9300
C31A C32A 1.471(4)
C31A H31A 0.9300
C32A C37A 1.375(5)
C32A C33A 1.387(4)
C33A C34A 1.383(5)
C33A H33A 0.9300
C34A C35A 1.378(5)
C34A H34A 0.9300
C35A C36A 1.385(7)
C35A C38A 1.517(6)
C36A C37A 1.385(5)
C36A H36A 0.9300
C37A H37A 0.9300
C38A H38A 0.9600
C38A H38B 0.9600
C38A H38C 0.9600
N24B C29B 1.324(7)
N24B C25B 1.339(7)
C25B C26B 1.375(7)
C25B H25B 0.9300
C26B C27B 1.371(6)
C26B H26B 0.9300
C27B C28B 1.378(6)
C27B C30B 1.464(6)
C28B C29B 1.383(6)
C28B H28B 0.9300
C29B H29B 0.9300
C30B C31B 1.308(5)
C30B H30B 0.9300
C31B C32B 1.469(6)
C31B H31B 0.9300
C32B C37B 1.372(6)
C32B C33B 1.373(6)
C33B C34B 1.389(7)
C33B H33B 0.9300
C34B C35B 1.377(6)
C34B H34B 0.9300
C35B C36B 1.388(9)
C35B C38B 1.518(7)
C36B C37B 1.381(6)
C36B H36B 0.9300
C37B H37B 0.9300
C38B H38D 0.9600
C38B H38E 0.9600
C38B H38F 0.9600
